data_2213717
loop_
_publ_author_name
'Sabino, Jos\'e R.'
'Vencato, Ivo'
'Bastos, Rodrigo M.'
'Cunha, Silvio'

_publ_section_title
;
 Ethyl
 1-butyl-6-methyl-2-phenyl-4-thioxo-1,4-dihydropyrimidine-5-carboxylate
;
_journal_coeditor_code CF2100
_journal_issue 6
_journal_name_full 'Acta Crystallographica Section E'
_journal_page_first o2852
_journal_page_last o2852
_journal_paper_doi 10.1107/S1600536807019964
_journal_volume 63
_journal_year 2007
_chemical_formula_iupac 'C18 H22 N2 O2 S'
_chemical_formula_moiety 'C18 H22 N2 O2 S'
_chemical_formula_sum 'C18 H22 N2 O2 S'
_chemical_formula_weight 330.45
_chemical_name_common 4-thioxopyrimidine
_chemical_name_systematic
;
Ethyl 1-butyl-6-methyl-2-phenyl-4-thioxo-1,4-dihydropyrimidine-5-carboxylate
;
_space_group_IT_number 4
_symmetry_cell_setting monoclinic
_symmetry_space_group_name_Hall 'P 2yb'
_symmetry_space_group_name_H-M 'P 1 21 1'
_audit_creation_method 'WinGX routine CIF_UPDATE'
_cell_angle_alpha 90
_cell_angle_beta 115.591(9)
_cell_angle_gamma 90
_cell_formula_units_Z 2
_cell_length_a 10.9870(18)
_cell_length_b 7.2840(14)
_cell_length_c 12.5885(13)
_cell_measurement_reflns_used 25
_cell_measurement_temperature 297(2)
_cell_measurement_theta_max 40.6
_cell_measurement_theta_min 12.85
_cell_volume 908.6(3)
_computing_cell_refinement CAD-4-PC
_computing_data_collection 'CAD-4-PC (Enraf--Nonius, 1993)'
_computing_data_reduction 'XCAD4 (Harms & Wocadlo, 1995)'
_computing_molecular_graphics 'PLATON (Spek, 2003)'
_computing_publication_material 'WinGX (Farrugia, 1999)'
_computing_structure_refinement 'SHELXL97 (Sheldrick, 1997)'
_computing_structure_solution 'SHELXS97 (Sheldrick, 1997)'
_diffrn_ambient_temperature 297(2)
_diffrn_measured_fraction_theta_full 1
_diffrn_measured_fraction_theta_max 1
_diffrn_measurement_device '\k-geometry diffractometer'
_diffrn_measurement_device_type 'Enraf--Nonius CAD-4'
_diffrn_measurement_method \w/2\q
_diffrn_radiation_type CuK\a
_diffrn_radiation_wavelength 1.54180
_diffrn_reflns_av_R_equivalents 0.0473
_diffrn_reflns_limit_h_max 11
_diffrn_reflns_limit_h_min -13
_diffrn_reflns_limit_k_max 8
_diffrn_reflns_limit_k_min -1
_diffrn_reflns_limit_l_max 15
_diffrn_reflns_limit_l_min 0
_diffrn_reflns_number 2129
_diffrn_reflns_theta_full 67.13
_diffrn_reflns_theta_max 67.13
_diffrn_reflns_theta_min 3.89
_diffrn_standards_decay_% 2
_diffrn_standards_interval_time 120
_diffrn_standards_number 2
_exptl_absorpt_coefficient_mu 1.663
_exptl_absorpt_correction_T_max 0.9215
_exptl_absorpt_correction_T_min 0.5937
_exptl_absorpt_correction_type psi-scan
_exptl_absorpt_process_details '(North <i>et al.</i>,  1968)'
_exptl_crystal_colour yellow
_exptl_crystal_density_diffrn 1.208
_exptl_crystal_density_method 'not measured'
_exptl_crystal_description prism
_exptl_crystal_F_000 352
_exptl_crystal_size_max 0.35
_exptl_crystal_size_mid 0.25
_exptl_crystal_size_min 0.05
_refine_diff_density_max 0.279
_refine_diff_density_min -0.438
_refine_ls_abs_structure_details 'Flack (1983), 270 Friedel pairs'
_refine_ls_abs_structure_Flack 0.10(3)
_refine_ls_extinction_coef 0.034(3)
_refine_ls_extinction_expression Fc^*^=kFc[1+0.001xFc^2^\l^3^/sin(2\q)]^-1/4^
_refine_ls_extinction_method SHELXL97
_refine_ls_goodness_of_fit_ref 1.086
_refine_ls_hydrogen_treatment constr
_refine_ls_matrix_type full
_refine_ls_number_parameters 214
_refine_ls_number_reflns 2034
_refine_ls_number_restraints 1
_refine_ls_restrained_S_all 1.085
_refine_ls_R_factor_gt 0.0521
_refine_ls_shift/su_max 0
_refine_ls_structure_factor_coef Fsqd
_refine_ls_weighting_details 'calc w=1/[\s^2^(Fo^2^)+(0.1111P)^2^+0.0314P] where P=(Fo^2^+2Fc^2^)/3'
_refine_ls_weighting_scheme calc
_refine_ls_wR_factor_ref 0.1355
_reflns_number_gt 1907
_reflns_number_total 2034
_reflns_threshold_expression I>2\s(I)
_cod_data_source_file cf2100.cif
_cod_data_source_block I
_cod_original_sg_symbol_H-M 'P 21'
_cod_database_code 2213717
_cod_database_fobs_code 2213717

loop_
_symmetry_equiv_pos_as_xyz
'x, y, z'
'-x, y+1/2, -z'

loop_
_atom_site_type_symbol
_atom_site_label
_atom_site_fract_x
_atom_site_fract_y
_atom_site_fract_z
_atom_site_U_iso_or_equiv
_atom_site_adp_type
_atom_site_calc_flag
_atom_site_refinement_flags
_atom_site_occupancy
_atom_site_disorder_assembly
_atom_site_disorder_group
S S 0.77081(9) 0.15710(13) 0.75355(7) 0.0651(3) Uani d . 1 . .
N N1 0.7310(2) 0.5282(3) 0.46126(19) 0.0458(5) Uani d . 1 . .
C C2 0.7929(2) 0.3596(4) 0.4803(2) 0.0423(6) Uani d . 1 . .
N N3 0.8080(2) 0.2499(4) 0.5663(2) 0.0466(5) Uani d . 1 . .
C C4 0.7614(3) 0.3022(4) 0.6479(2) 0.0463(6) Uani d . 1 . .
C C5 0.7055(2) 0.4821(4) 0.6357(2) 0.0462(6) Uani d . 1 . .
C C6 0.6850(3) 0.5898(4) 0.5420(2) 0.0476(6) Uani d . 1 . .
C C7 0.8475(2) 0.2935(4) 0.3973(2) 0.0435(6) Uani d . 1 . .
C C8 0.7920(3) 0.1380(5) 0.3314(2) 0.0508(7) Uani d . 1 . .
H H8 0.7191 0.0806 0.3365 0.061 Uiso calc R 1 . .
C C9 0.8442(3) 0.0673(6) 0.2581(3) 0.0632(8) Uani d . 1 . .
H H9 0.8066 -0.0378 0.2142 0.076 Uiso calc R 1 . .
C C10 0.9521(3) 0.1521(7) 0.2496(3) 0.0665(9) Uani d . 1 . .
H H10 0.9874 0.1041 0.2002 0.08 Uiso calc R 1 . .
C C11 1.0069(3) 0.3070(7) 0.3139(3) 0.0681(10) Uani d . 1 . .
H H11 1.0784 0.3652 0.3069 0.082 Uiso calc R 1 . .
C C12 0.9574(3) 0.3781(5) 0.3895(3) 0.0575(8) Uani d . 1 . .
H H12 0.997 0.4814 0.4346 0.069 Uiso calc R 1 . .
C C13 0.6183(4) 0.7740(6) 0.5228(3) 0.0734(10) Uani d . 1 . .
H H13A 0.542 0.7765 0.4471 0.11 Uiso calc R 1 . .
H H13B 0.6814 0.8674 0.5259 0.11 Uiso calc R 1 . .
H H13C 0.5888 0.7963 0.5832 0.11 Uiso calc R 1 . .
C C14 0.6638(3) 0.5473(5) 0.7281(3) 0.0556(7) Uani d . 1 . .
O O15 0.5505(2) 0.5468(6) 0.7192(2) 0.0825(9) Uani d . 1 . .
O O16 0.7694(2) 0.6091(5) 0.82076(18) 0.0664(7) Uani d . 1 B .
C C17 0.7489(5) 0.6655(11) 0.9216(4) 0.1002(18) Uani d . 1 . .
H H17A 0.6863 0.7678 0.9003 0.12 Uiso calc R 1 A 1
H H17B 0.7103 0.565 0.9474 0.12 Uiso calc R 1 A 1
C C18A 0.8742(8) 0.719(3) 1.0149(7) 0.154(6) Uani d P 0.807(19) B 1
H H18A 0.8707 0.7003 1.089 0.231 Uiso calc PR 0.807(19) B 1
H H18B 0.8908 0.8461 1.0063 0.231 Uiso calc PR 0.807(19) B 1
H H18C 0.9455 0.6458 1.0122 0.231 Uiso calc PR 0.807(19) B 1
C C18B 0.843(4) 0.569(11) 1.019(3) 0.154(6) Uani d P 0.193(19) B 2
H H18D 0.8499 0.625 1.0903 0.231 Uiso calc PR 0.193(19) B 2
H H18E 0.93 0.573 1.0174 0.231 Uiso calc PR 0.193(19) B 2
H H18F 0.815 0.4439 1.0157 0.231 Uiso calc PR 0.193(19) B 2
C C19 0.7021(3) 0.6331(5) 0.3526(2) 0.0546(7) Uani d . 1 . .
H H19A 0.778 0.6213 0.3329 0.066 Uiso calc R 1 . .
H H19B 0.6928 0.762 0.367 0.066 Uiso calc R 1 . .
C C20 0.5751(3) 0.5694(5) 0.2488(2) 0.0565(7) Uani d . 1 . .
H H20A 0.4982 0.5836 0.2668 0.068 Uiso calc R 1 . .
H H20B 0.5832 0.4404 0.2338 0.068 Uiso calc R 1 . .
C C21 0.5532(4) 0.6817(7) 0.1401(2) 0.0729(10) Uani d . 1 . .
H H21A 0.55 0.8108 0.1576 0.087 Uiso calc R 1 . .
H H21B 0.6297 0.6638 0.1219 0.087 Uiso calc R 1 . .
C C22 0.4257(5) 0.6321(9) 0.0332(3) 0.0909(13) Uani d . 1 . .
H H22A 0.4174 0.7079 -0.032 0.136 Uiso calc R 1 . .
H H22B 0.3493 0.6514 0.0499 0.136 Uiso calc R 1 . .
H H22C 0.4293 0.5054 0.0137 0.136 Uiso calc R 1 . .

loop_
_atom_site_aniso_label
_atom_site_aniso_U_11
_atom_site_aniso_U_22
_atom_site_aniso_U_33
_atom_site_aniso_U_12
_atom_site_aniso_U_13
_atom_site_aniso_U_23
S 0.0847(5) 0.0628(5) 0.0606(4) 0.0110(4) 0.0435(4) 0.0122(4)
N1 0.0506(11) 0.0397(12) 0.0433(11) 0.0013(10) 0.0166(9) -0.0012(10)
C2 0.0426(11) 0.0394(14) 0.0428(12) -0.0002(10) 0.0163(10) -0.0022(11)
N3 0.0534(11) 0.0428(13) 0.0476(11) 0.0064(11) 0.0255(9) 0.0035(11)
C4 0.0426(12) 0.0493(15) 0.0463(13) -0.0003(12) 0.0186(10) -0.0024(13)
C5 0.0388(11) 0.0492(16) 0.0475(13) -0.0005(11) 0.0157(9) -0.0088(12)
C6 0.0448(12) 0.0441(14) 0.0470(13) 0.0032(11) 0.0134(10) -0.0076(12)
C7 0.0437(12) 0.0437(14) 0.0441(12) 0.0013(11) 0.0200(9) 0.0026(12)
C8 0.0529(13) 0.0488(17) 0.0592(14) -0.0056(13) 0.0322(11) -0.0033(14)
C9 0.0650(16) 0.070(2) 0.0627(17) -0.0080(16) 0.0350(14) -0.0179(18)
C10 0.0630(16) 0.087(3) 0.0629(16) 0.008(2) 0.0401(13) 0.002(2)
C11 0.0493(14) 0.088(3) 0.078(2) -0.0044(17) 0.0380(14) 0.005(2)
C12 0.0467(13) 0.0606(18) 0.0642(17) -0.0108(13) 0.0230(12) -0.0040(16)
C13 0.086(2) 0.057(2) 0.068(2) 0.026(2) 0.0248(17) -0.0021(18)
C14 0.0483(13) 0.0607(19) 0.0589(15) 0.0017(14) 0.0243(11) -0.0098(15)
O15 0.0518(11) 0.118(3) 0.0857(15) 0.0043(14) 0.0368(10) -0.0215(18)
O16 0.0597(11) 0.0851(18) 0.0565(11) -0.0044(12) 0.0269(9) -0.0261(12)
C17 0.096(3) 0.136(5) 0.077(2) -0.001(3) 0.044(2) -0.045(3)
C18A 0.100(5) 0.269(19) 0.080(3) -0.018(7) 0.027(3) -0.099(8)
C18B 0.100(5) 0.269(19) 0.080(3) -0.018(7) 0.027(3) -0.099(8)
C19 0.0628(15) 0.0433(16) 0.0532(14) 0.0017(13) 0.0208(12) 0.0074(14)
C20 0.0618(15) 0.0568(18) 0.0475(14) 0.0066(15) 0.0204(11) 0.0068(15)
C21 0.085(2) 0.080(3) 0.0484(15) -0.003(2) 0.0241(14) 0.0064(18)
C22 0.109(3) 0.093(3) 0.0504(16) -0.009(3) 0.0157(17) 0.003(2)

loop_
_atom_type_symbol
_atom_type_description
_atom_type_scat_dispersion_real
_atom_type_scat_dispersion_imag
_atom_type_scat_source
C C 0.0181 0.0091 'International Tables Vol C Tables 4.2.6.8 and 6.1.1.4'
H H 0 0 'International Tables Vol C Tables 4.2.6.8 and 6.1.1.4'
N N 0.0311 0.018 'International Tables Vol C Tables 4.2.6.8 and 6.1.1.4'
O O 0.0492 0.0322 'International Tables Vol C Tables 4.2.6.8 and 6.1.1.4'
S S 0.3331 0.5567 'International Tables Vol C Tables 4.2.6.8 and 6.1.1.4'

loop_
_geom_angle_atom_site_label_1
_geom_angle_atom_site_label_2
_geom_angle_atom_site_label_3
_geom_angle
C2 N1 C6 118.0(2)
C2 N1 C19 121.1(2)
C6 N1 C19 120.6(2)
N3 C2 N1 124.9(2)
N3 C2 C7 116.1(2)
N1 C2 C7 119.0(2)
C2 N3 C4 119.7(2)
N3 C4 C5 116.9(3)
N3 C4 S 120.2(2)
C5 C4 S 122.9(2)
C6 C5 C4 121.9(2)
C6 C5 C14 120.1(3)
C4 C5 C14 118.0(3)
C5 C6 N1 118.3(3)
C5 C6 C13 123.1(3)
N1 C6 C13 118.6(3)
C8 C7 C12 119.4(3)
C8 C7 C2 118.6(2)
C12 C7 C2 121.9(3)
C9 C8 C7 120.3(3)
C9 C8 H8 119.8
C7 C8 H8 119.8
C8 C9 C10 120.2(4)
C8 C9 H9 119.9
C10 C9 H9 119.9
C11 C10 C9 119.7(3)
C11 C10 H10 120.1
C9 C10 H10 120.1
C10 C11 C12 120.9(3)
C10 C11 H11 119.6
C12 C11 H11 119.6
C11 C12 C7 119.4(3)
C11 C12 H12 120.3
C7 C12 H12 120.3
C6 C13 H13A 109.5
C6 C13 H13B 109.5
H13A C13 H13B 109.5
C6 C13 H13C 109.5
H13A C13 H13C 109.5
H13B C13 H13C 109.5
O15 C14 O16 124.3(3)
O15 C14 C5 125.3(3)
O16 C14 C5 110.3(2)
C14 O16 C17 117.6(3)
C18B C17 C18A 48(3)
C18B C17 O16 106.8(16)
C18A C17 O16 109.9(4)
C18B C17 H17A 142.5
C18A C17 H17A 109.7
O16 C17 H17A 109.7
C18B C17 H17B 66.2
C18A C17 H17B 109.7
O16 C17 H17B 109.7
H17A C17 H17B 108.2
C17 C18A H18A 109.5
C17 C18A H18B 109.5
H18A C18A H18B 109.5
C17 C18A H18C 109.5
H18A C18A H18C 109.5
H18B C18A H18C 109.5
C17 C18B H18D 109.5
C17 C18B H18E 109.5
H18D C18B H18E 109.5
C17 C18B H18F 109.5
H18D C18B H18F 109.5
H18E C18B H18F 109.5
N1 C19 C20 112.9(3)
N1 C19 H19A 109
C20 C19 H19A 109
N1 C19 H19B 109
C20 C19 H19B 109
H19A C19 H19B 107.8
C19 C20 C21 109.8(3)
C19 C20 H20A 109.7
C21 C20 H20A 109.7
C19 C20 H20B 109.7
C21 C20 H20B 109.7
H20A C20 H20B 108.2
C22 C21 C20 113.5(4)
C22 C21 H21A 108.9
C20 C21 H21A 108.9
C22 C21 H21B 108.9
C20 C21 H21B 108.9
H21A C21 H21B 107.7
C21 C22 H22A 109.5
C21 C22 H22B 109.5
H22A C22 H22B 109.5
C21 C22 H22C 109.5
H22A C22 H22C 109.5
H22B C22 H22C 109.5

loop_
_geom_bond_atom_site_label_1
_geom_bond_atom_site_label_2
_geom_bond_distance
S C4 1.666(3)
N1 C2 1.374(4)
N1 C6 1.390(4)
N1 C19 1.477(4)
C2 N3 1.297(4)
C2 C7 1.492(4)
N3 C4 1.385(3)
C4 C5 1.427(4)
C5 C6 1.353(4)
C5 C14 1.499(4)
C6 C13 1.498(5)
C7 C8 1.381(4)
C7 C12 1.396(4)
C8 C9 1.380(4)
C8 H8 0.93
C9 C10 1.382(5)
C9 H9 0.93
C10 C11 1.367(7)
C10 H10 0.93
C11 C12 1.384(5)
C11 H11 0.93
C12 H12 0.93
C13 H13A 0.96
C13 H13B 0.96
C13 H13C 0.96
C14 O15 1.201(3)
C14 O16 1.319(4)
O16 C17 1.442(4)
C17 C18B 1.40(6)
C17 C18A 1.424(10)
C17 H17A 0.97
C17 H17B 0.97
C18A H18A 0.96
C18A H18B 0.96
C18A H18C 0.96
C18B H18D 0.96
C18B H18E 0.96
C18B H18F 0.96
C19 C20 1.515(4)
C19 H19A 0.97
C19 H19B 0.97
C20 C21 1.522(4)
C20 H20A 0.97
C20 H20B 0.97
C21 C22 1.508(5)
C21 H21A 0.97
C21 H21B 0.97
C22 H22A 0.96
C22 H22B 0.96
C22 H22C 0.96

loop_
_geom_torsion_atom_site_label_1
_geom_torsion_atom_site_label_2
_geom_torsion_atom_site_label_3
_geom_torsion_atom_site_label_4
_geom_torsion
C6 N1 C2 N3 2.4(4)
C19 N1 C2 N3 -171.8(3)
C6 N1 C2 C7 -177.8(2)
C19 N1 C2 C7 8.0(3)
N1 C2 N3 C4 -0.9(4)
C7 C2 N3 C4 179.3(2)
C2 N3 C4 C5 -3.6(3)
C2 N3 C4 S 175.89(19)
N3 C4 C5 C6 7.1(4)
S C4 C5 C6 -172.4(2)
N3 C4 C5 C14 -175.5(2)
S C4 C5 C14 5.0(3)
C4 C5 C6 N1 -5.7(4)
C14 C5 C6 N1 176.9(2)
C4 C5 C6 C13 175.9(3)
C14 C5 C6 C13 -1.5(4)
C2 N1 C6 C5 1.0(4)
C19 N1 C6 C5 175.2(2)
C2 N1 C6 C13 179.5(3)
C19 N1 C6 C13 -6.3(4)
N3 C2 C7 C8 63.6(3)
N1 C2 C7 C8 -116.2(3)
N3 C2 C7 C12 -112.8(3)
N1 C2 C7 C12 67.4(4)
C12 C7 C8 C9 -0.3(5)
C2 C7 C8 C9 -176.8(3)
C7 C8 C9 C10 -0.3(5)
C8 C9 C10 C11 -0.2(6)
C9 C10 C11 C12 1.3(6)
C10 C11 C12 C7 -1.9(6)
C8 C7 C12 C11 1.4(5)
C2 C7 C12 C11 177.7(3)
C6 C5 C14 O15 78.1(5)
C4 C5 C14 O15 -99.3(4)
C6 C5 C14 O16 -100.7(3)
C4 C5 C14 O16 81.8(4)
O15 C14 O16 C17 5.4(7)
C5 C14 O16 C17 -175.8(4)
C14 O16 C17 C18B 126(3)
C14 O16 C17 C18A 177.0(9)
C2 N1 C19 C20 81.1(3)
C6 N1 C19 C20 -92.9(3)
N1 C19 C20 C21 -179.2(3)
C19 C20 C21 C22 -177.8(4)
